data_7150631
loop_
_publ_author_name
'Coldham, Iain'
'Jana, Samaresh'
'Watson, Luke'
'Martin, Nathaniel G.'

_publ_section_title
;
 Cascade condensation, cyclization, intermolecular dipolar
 cycloaddition by multi-component coupling and application to a
 synthesis of (+-)-crispine A
;
_journal_issue 8
_journal_name_full 'Organic &amp; Biomolecular Chemistry'
_journal_page_first 1674
_journal_page_last 1679
_journal_paper_doi 10.1039/b822743h
_journal_volume 7
_journal_year 2009
_chemical_formula_sum 'C22 H28 N2 O4'
_chemical_formula_weight 384.46
_chemical_name_systematic
;
?
;
_space_group_IT_number 14
_symmetry_cell_setting monoclinic
_symmetry_space_group_name_Hall '-P 2yn'
_symmetry_space_group_name_H-M 'P 1 21/n 1'
_atom_sites_solution_hydrogens geom
_atom_sites_solution_primary direct
_atom_sites_solution_secondary difmap
_audit_creation_method SHELXL-97
_cell_angle_alpha 90.00
_cell_angle_beta 100.106(2)
_cell_angle_gamma 90.00
_cell_formula_units_Z 4
_cell_length_a 10.8538(5)
_cell_length_b 10.2423(4)
_cell_length_c 18.5130(7)
_cell_measurement_reflns_used 5012
_cell_measurement_temperature 150(2)
_cell_measurement_theta_max 29.73
_cell_measurement_theta_min 2.28
_cell_volume 2026.12(14)
_computing_cell_refinement 'Bruker SMART'
_computing_data_collection 'Bruker SMART'
_computing_data_reduction 'Bruker SAINT'
_computing_molecular_graphics 'Bruker SHELXTL'
_computing_publication_material 'Bruker SHELXTL'
_computing_structure_refinement 'SHELXL-97 (Sheldrick, 1997)'
_computing_structure_solution 'SHELXS-97 (Sheldrick, 1990)'
_diffrn_ambient_temperature 150(2)
_diffrn_detector_area_resol_mean 100
_diffrn_measured_fraction_theta_full 1.000
_diffrn_measured_fraction_theta_max 1.000
_diffrn_measurement_device_type 'CCD area detector'
_diffrn_measurement_method 'phi and omega scans'
_diffrn_radiation_monochromator graphite
_diffrn_radiation_source 'fine-focus sealed tube'
_diffrn_radiation_type MoK\a
_diffrn_radiation_wavelength 0.71073
_diffrn_reflns_av_R_equivalents 0.0256
_diffrn_reflns_av_sigmaI/netI 0.0267
_diffrn_reflns_limit_h_max 13
_diffrn_reflns_limit_h_min -14
_diffrn_reflns_limit_k_max 13
_diffrn_reflns_limit_k_min -8
_diffrn_reflns_limit_l_max 22
_diffrn_reflns_limit_l_min -24
_diffrn_reflns_number 16441
_diffrn_reflns_theta_full 25.00
_diffrn_reflns_theta_max 27.50
_diffrn_reflns_theta_min 2.23
_diffrn_standards_decay_% 0
_diffrn_standards_number 0
_exptl_absorpt_coefficient_mu 0.087
_exptl_absorpt_correction_T_max 0.9761
_exptl_absorpt_correction_T_min 0.9728
_exptl_absorpt_correction_type multi-scan
_exptl_absorpt_process_details sadabs
_exptl_crystal_colour colourless
_exptl_crystal_density_diffrn 1.260
_exptl_crystal_density_method 'not measured'
_exptl_crystal_description BLOCK
_exptl_crystal_F_000 824
_exptl_crystal_size_max 0.32
_exptl_crystal_size_mid 0.32
_exptl_crystal_size_min 0.28
_refine_diff_density_max 0.157
_refine_diff_density_min -0.245
_refine_diff_density_rms 0.054
_refine_ls_extinction_method none
_refine_ls_goodness_of_fit_ref 1.026
_refine_ls_hydrogen_treatment constr
_refine_ls_matrix_type full
_refine_ls_number_parameters 256
_refine_ls_number_reflns 4645
_refine_ls_number_restraints 0
_refine_ls_restrained_S_all 1.026
_refine_ls_R_factor_all 0.0733
_refine_ls_R_factor_gt 0.0474
_refine_ls_shift/su_max 0.000
_refine_ls_shift/su_mean 0.000
_refine_ls_structure_factor_coef Fsqd
_refine_ls_weighting_details 'calc w=1/[\s^2^(Fo^2^)+(0.0645P)^2^+0.3778P] where P=(Fo^2^+2Fc^2^)/3'
_refine_ls_weighting_scheme calc
_refine_ls_wR_factor_gt 0.1159
_refine_ls_wR_factor_ref 0.1344
_reflns_number_gt 3200
_reflns_number_total 4645
_reflns_threshold_expression >2sigma(I)
_cod_data_source_file b822743h.txt
_cod_data_source_block lw1x_0m
_cod_depositor_comments
;
The following automatic conversions were performed:
'_symmetry_cell_setting' value 'Monoclinic' changed to 'monoclinic'
according to '/home/saulius/struct/CIF-dictionaries/cif_core.dic'
dictionary named 'cif_core.dic' version 2.4.1 from 2010-06-29.

Automatic conversion script
Id: cif_fix_enum 1527 2010-12-29 10:47:43Z saulius 
;
_cod_original_sg_symbol_H-M P2(1)/n
_cod_database_code 7150631

loop_
_symmetry_equiv_pos_as_xyz
'x, y, z'
'-x+1/2, y+1/2, -z+1/2'
'-x, -y, -z'
'x-1/2, -y-1/2, z-1/2'

loop_
_atom_site_label
_atom_site_type_symbol
_atom_site_fract_x
_atom_site_fract_y
_atom_site_fract_z
_atom_site_U_iso_or_equiv
_atom_site_adp_type
_atom_site_occupancy
_atom_site_symmetry_multiplicity
_atom_site_calc_flag
_atom_site_refinement_flags
_atom_site_disorder_assembly
_atom_site_disorder_group
N1 N 0.60550(11) 0.59975(13) 0.32845(6) 0.0419(3) Uani 1 1 d . . .
N2 N 0.66263(12) 0.65080(13) 0.14631(6) 0.0420(3) Uani 1 1 d . . .
O1 O 0.41245(10) 0.50673(12) 0.29208(6) 0.0547(3) Uani 1 1 d . . .
O2 O 0.81061(11) 0.66235(14) 0.33716(6) 0.0634(4) Uani 1 1 d . . .
O3 O 0.90995(12) 0.74760(13) 0.19121(7) 0.0615(3) Uani 1 1 d . . .
O4 O 0.97816(10) 0.54805(13) 0.22891(7) 0.0602(3) Uani 1 1 d . . .
C1 C 0.51565(14) 0.52982(15) 0.28007(8) 0.0412(3) Uani 1 1 d . . .
C2 C 0.57518(14) 0.48729(15) 0.21559(8) 0.0406(3) Uani 1 1 d . . .
H2 H 0.5572 0.3927 0.2051 0.049 Uiso 1 1 calc R . .
C3 C 0.71576(14) 0.50612(15) 0.24362(8) 0.0405(3) Uani 1 1 d . . .
H3 H 0.7580 0.4214 0.2592 0.049 Uiso 1 1 calc R . .
C4 C 0.72204(14) 0.59957(16) 0.30759(8) 0.0428(4) Uani 1 1 d . . .
C5 C 0.55087(14) 0.56640(15) 0.14218(8) 0.0404(3) Uani 1 1 d . . .
H5 H 0.5571 0.5014 0.1027 0.048 Uiso 1 1 calc R . .
C6 C 0.42309(15) 0.63449(16) 0.11872(8) 0.0453(4) Uani 1 1 d . . .
C7 C 0.40974(18) 0.68569(19) 0.03896(9) 0.0584(5) Uani 1 1 d . . .
H7A H 0.4447 0.6184 0.0099 0.070 Uiso 1 1 calc R . .
H7B H 0.3192 0.6923 0.0189 0.070 Uiso 1 1 calc R . .
C8 C 0.4696(2) 0.8155(2) 0.02530(11) 0.0733(6) Uani 1 1 d . . .
H8A H 0.4536 0.8321 -0.0282 0.088 Uiso 1 1 calc R . .
H8B H 0.4269 0.8852 0.0486 0.088 Uiso 1 1 calc R . .
C9 C 0.6083(2) 0.8271(2) 0.05270(12) 0.0836(7) Uani 1 1 d . . .
H9A H 0.6208 0.8859 0.0958 0.100 Uiso 1 1 calc R . .
H9B H 0.6460 0.8704 0.0140 0.100 Uiso 1 1 calc R . .
C10 C 0.68096(19) 0.7022(2) 0.07438(9) 0.0654(5) Uani 1 1 d . . .
H10A H 0.6545 0.6351 0.0364 0.079 Uiso 1 1 calc R . .
H10B H 0.7712 0.7192 0.0760 0.079 Uiso 1 1 calc R . .
C11 C 0.76590(14) 0.56612(15) 0.17932(8) 0.0414(4) Uani 1 1 d . . .
H11 H 0.7757 0.4952 0.1436 0.050 Uiso 1 1 calc R . .
C12 C 0.89044(15) 0.63461(17) 0.20075(8) 0.0452(4) Uani 1 1 d . . .
C13 C 1.10464(17) 0.5968(3) 0.25355(12) 0.0742(6) Uani 1 1 d . . .
H13A H 1.1192 0.6733 0.2235 0.089 Uiso 1 1 calc R . .
H13B H 1.1656 0.5282 0.2463 0.089 Uiso 1 1 calc R . .
C14 C 1.12552(19) 0.6350(2) 0.33191(12) 0.0728(6) Uani 1 1 d . . .
H14A H 1.0694 0.7072 0.3387 0.109 Uiso 1 1 calc R . .
H14B H 1.2126 0.6628 0.3472 0.109 Uiso 1 1 calc R . .
H14C H 1.1084 0.5603 0.3617 0.109 Uiso 1 1 calc R . .
C15 C 0.32180(16) 0.52869(19) 0.11719(10) 0.0575(5) Uani 1 1 d . . .
H15A H 0.3269 0.4914 0.1664 0.086 Uiso 1 1 calc R . .
H15B H 0.3351 0.4597 0.0827 0.086 Uiso 1 1 calc R . .
H15C H 0.2390 0.5677 0.1015 0.086 Uiso 1 1 calc R . .
C16 C 0.40044(17) 0.74578(17) 0.17021(9) 0.0538(4) Uani 1 1 d . . .
H16A H 0.3861 0.7093 0.2170 0.081 Uiso 1 1 calc R . .
H16B H 0.3269 0.7961 0.1476 0.081 Uiso 1 1 calc R . .
H16C H 0.4738 0.8031 0.1789 0.081 Uiso 1 1 calc R . .
C17 C 0.57942(14) 0.65946(16) 0.39437(8) 0.0445(4) Uani 1 1 d . . .
C18 C 0.61665(19) 0.5973(2) 0.46038(10) 0.0635(5) Uani 1 1 d . . .
H18 H 0.6613 0.5173 0.4624 0.076 Uiso 1 1 calc R . .
C19 C 0.5886(2) 0.6521(3) 0.52376(11) 0.0839(8) Uani 1 1 d . . .
H19 H 0.6146 0.6102 0.5697 0.101 Uiso 1 1 calc R . .
C20 C 0.5239(2) 0.7658(3) 0.52019(13) 0.0953(9) Uani 1 1 d . . .
H20 H 0.5035 0.8024 0.5637 0.114 Uiso 1 1 calc R . .
C21 C 0.4877(2) 0.8286(3) 0.45450(15) 0.1032(10) Uani 1 1 d . . .
H21 H 0.4431 0.9086 0.4528 0.124 Uiso 1 1 calc R . .
C22 C 0.5161(2) 0.7753(2) 0.39055(11) 0.0733(6) Uani 1 1 d . . .
H22 H 0.4920 0.8186 0.3449 0.088 Uiso 1 1 calc R . .

loop_
_atom_site_aniso_label
_atom_site_aniso_U_11
_atom_site_aniso_U_22
_atom_site_aniso_U_33
_atom_site_aniso_U_23
_atom_site_aniso_U_13
_atom_site_aniso_U_12
N1 0.0389(7) 0.0503(8) 0.0380(6) -0.0030(6) 0.0110(5) -0.0021(6)
N2 0.0425(7) 0.0498(7) 0.0344(6) -0.0007(5) 0.0089(5) -0.0046(6)
O1 0.0400(6) 0.0699(8) 0.0564(7) 0.0005(6) 0.0147(5) -0.0070(6)
O2 0.0451(7) 0.0986(10) 0.0477(7) -0.0208(6) 0.0113(5) -0.0182(7)
O3 0.0648(8) 0.0587(8) 0.0613(8) -0.0062(6) 0.0118(6) -0.0182(6)
O4 0.0383(6) 0.0688(8) 0.0743(8) -0.0117(7) 0.0119(6) 0.0015(6)
C1 0.0383(8) 0.0427(8) 0.0431(8) 0.0037(7) 0.0086(6) -0.0001(6)
C2 0.0407(8) 0.0373(8) 0.0445(8) -0.0048(6) 0.0097(6) -0.0025(6)
C3 0.0383(8) 0.0401(8) 0.0442(8) -0.0010(6) 0.0102(6) 0.0021(6)
C4 0.0385(8) 0.0538(9) 0.0362(7) 0.0022(7) 0.0073(6) -0.0008(7)
C5 0.0444(9) 0.0411(8) 0.0357(7) -0.0092(6) 0.0073(6) -0.0033(6)
C6 0.0449(9) 0.0500(9) 0.0388(8) -0.0070(7) 0.0017(6) -0.0007(7)
C7 0.0599(11) 0.0700(12) 0.0412(9) -0.0028(8) -0.0027(7) 0.0041(9)
C8 0.0913(16) 0.0743(14) 0.0519(11) 0.0118(10) 0.0060(10) 0.0014(12)
C9 0.1047(18) 0.0772(15) 0.0590(12) 0.0273(11) -0.0131(11) -0.0279(13)
C10 0.0605(11) 0.0946(15) 0.0419(9) 0.0089(9) 0.0107(8) -0.0170(11)
C11 0.0412(8) 0.0448(8) 0.0405(8) -0.0116(6) 0.0134(6) -0.0021(7)
C12 0.0450(9) 0.0545(10) 0.0395(8) -0.0121(7) 0.0171(7) -0.0047(8)
C13 0.0351(9) 0.1079(17) 0.0809(14) -0.0093(12) 0.0135(9) -0.0035(10)
C14 0.0557(12) 0.0770(14) 0.0812(14) -0.0097(11) -0.0006(10) -0.0001(10)
C15 0.0448(10) 0.0684(12) 0.0565(10) -0.0125(9) 0.0012(7) -0.0066(8)
C16 0.0565(10) 0.0528(10) 0.0509(9) -0.0063(8) 0.0060(8) 0.0101(8)
C17 0.0387(8) 0.0587(10) 0.0379(8) -0.0051(7) 0.0116(6) -0.0045(7)
C18 0.0693(12) 0.0748(13) 0.0459(10) 0.0057(9) 0.0087(8) -0.0091(10)
C19 0.0823(16) 0.131(2) 0.0405(10) -0.0058(12) 0.0169(10) -0.0372(16)
C20 0.0580(13) 0.170(3) 0.0629(14) -0.0515(17) 0.0255(11) -0.0200(16)
C21 0.0859(18) 0.129(2) 0.0919(19) -0.0533(17) 0.0076(14) 0.0342(16)
C22 0.0797(14) 0.0814(14) 0.0563(11) -0.0134(10) 0.0048(10) 0.0239(12)

loop_
_atom_type_symbol
_atom_type_description
_atom_type_scat_dispersion_real
_atom_type_scat_dispersion_imag
_atom_type_scat_source
C C 0.0033 0.0016 'International Tables Vol C Tables 4.2.6.8 and 6.1.1.4'
H H 0.0000 0.0000 'International Tables Vol C Tables 4.2.6.8 and 6.1.1.4'
N N 0.0061 0.0033 'International Tables Vol C Tables 4.2.6.8 and 6.1.1.4'
O O 0.0106 0.0060 'International Tables Vol C Tables 4.2.6.8 and 6.1.1.4'

loop_
_geom_angle_atom_site_label_1
_geom_angle_atom_site_label_2
_geom_angle_atom_site_label_3
_geom_angle
_geom_angle_site_symmetry_1
_geom_angle_site_symmetry_3
_geom_angle_publ_flag
C4 N1 C1 112.86(12) . . ?
C4 N1 C17 124.25(13) . . ?
C1 N1 C17 122.83(12) . . ?
C11 N2 C10 111.91(13) . . ?
C11 N2 C5 103.65(11) . . ?
C10 N2 C5 113.59(12) . . ?
C12 O4 C13 117.52(16) . . ?
O1 C1 N1 123.30(14) . . ?
O1 C1 C2 128.88(14) . . ?
N1 C1 C2 107.77(12) . . ?
C1 C2 C3 103.49(12) . . ?
C1 C2 C5 120.30(13) . . ?
C3 C2 C5 103.57(11) . . ?
C1 C2 H2 109.6 . . ?
C3 C2 H2 109.6 . . ?
C5 C2 H2 109.6 . . ?
C4 C3 C11 112.52(13) . . ?
C4 C3 C2 104.43(11) . . ?
C11 C3 C2 104.89(12) . . ?
C4 C3 H3 111.5 . . ?
C11 C3 H3 111.5 . . ?
C2 C3 H3 111.5 . . ?
O2 C4 N1 124.54(14) . . ?
O2 C4 C3 127.95(14) . . ?
N1 C4 C3 107.50(13) . . ?
N2 C5 C6 115.97(12) . . ?
N2 C5 C2 104.23(11) . . ?
C6 C5 C2 118.97(12) . . ?
N2 C5 H5 105.5 . . ?
C6 C5 H5 105.5 . . ?
C2 C5 H5 105.5 . . ?
C16 C6 C15 110.04(14) . . ?
C16 C6 C5 113.25(12) . . ?
C15 C6 C5 106.87(13) . . ?
C16 C6 C7 110.02(14) . . ?
C15 C6 C7 105.87(13) . . ?
C5 C6 C7 110.48(13) . . ?
C8 C7 C6 118.90(15) . . ?
C8 C7 H7A 107.6 . . ?
C6 C7 H7A 107.6 . . ?
C8 C7 H7B 107.6 . . ?
C6 C7 H7B 107.6 . . ?
H7A C7 H7B 107.0 . . ?
C9 C8 C7 116.38(18) . . ?
C9 C8 H8A 108.2 . . ?
C7 C8 H8A 108.2 . . ?
C9 C8 H8B 108.2 . . ?
C7 C8 H8B 108.2 . . ?
H8A C8 H8B 107.3 . . ?
C8 C9 C10 117.62(18) . . ?
C8 C9 H9A 107.9 . . ?
C10 C9 H9A 107.9 . . ?
C8 C9 H9B 107.9 . . ?
C10 C9 H9B 107.9 . . ?
H9A C9 H9B 107.2 . . ?
N2 C10 C9 113.11(17) . . ?
N2 C10 H10A 109.0 . . ?
C9 C10 H10A 109.0 . . ?
N2 C10 H10B 109.0 . . ?
C9 C10 H10B 109.0 . . ?
H10A C10 H10B 107.8 . . ?
N2 C11 C12 114.73(13) . . ?
N2 C11 C3 102.30(11) . . ?
C12 C11 C3 114.06(12) . . ?
N2 C11 H11 108.5 . . ?
C12 C11 H11 108.5 . . ?
C3 C11 H11 108.5 . . ?
O3 C12 O4 124.53(15) . . ?
O3 C12 C11 125.70(16) . . ?
O4 C12 C11 109.69(14) . . ?
O4 C13 C14 111.78(16) . . ?
O4 C13 H13A 109.3 . . ?
C14 C13 H13A 109.3 . . ?
O4 C13 H13B 109.3 . . ?
C14 C13 H13B 109.3 . . ?
H13A C13 H13B 107.9 . . ?
C13 C14 H14A 109.5 . . ?
C13 C14 H14B 109.5 . . ?
H14A C14 H14B 109.5 . . ?
C13 C14 H14C 109.5 . . ?
H14A C14 H14C 109.5 . . ?
H14B C14 H14C 109.5 . . ?
C6 C15 H15A 109.5 . . ?
C6 C15 H15B 109.5 . . ?
H15A C15 H15B 109.5 . . ?
C6 C15 H15C 109.5 . . ?
H15A C15 H15C 109.5 . . ?
H15B C15 H15C 109.5 . . ?
C6 C16 H16A 109.5 . . ?
C6 C16 H16B 109.5 . . ?
H16A C16 H16B 109.5 . . ?
C6 C16 H16C 109.5 . . ?
H16A C16 H16C 109.5 . . ?
H16B C16 H16C 109.5 . . ?
C22 C17 C18 120.98(17) . . ?
C22 C17 N1 119.85(15) . . ?
C18 C17 N1 119.16(16) . . ?
C17 C18 C19 119.5(2) . . ?
C17 C18 H18 120.2 . . ?
C19 C18 H18 120.2 . . ?
C20 C19 C18 119.8(2) . . ?
C20 C19 H19 120.1 . . ?
C18 C19 H19 120.1 . . ?
C19 C20 C21 120.8(2) . . ?
C19 C20 H20 119.6 . . ?
C21 C20 H20 119.6 . . ?
C20 C21 C22 120.0(2) . . ?
C20 C21 H21 120.0 . . ?
C22 C21 H21 120.0 . . ?
C17 C22 C21 118.9(2) . . ?
C17 C22 H22 120.6 . . ?
C21 C22 H22 120.6 . . ?

loop_
_geom_bond_atom_site_label_1
_geom_bond_atom_site_label_2
_geom_bond_distance
_geom_bond_site_symmetry_2
_geom_bond_publ_flag
N1 C4 1.3859(19) . ?
N1 C1 1.400(2) . ?
N1 C17 1.4368(19) . ?
N2 C11 1.463(2) . ?
N2 C10 1.478(2) . ?
N2 C5 1.4805(19) . ?
O1 C1 1.2031(18) . ?
O2 C4 1.2053(19) . ?
O3 C12 1.195(2) . ?
O4 C12 1.338(2) . ?
O4 C13 1.457(2) . ?
C1 C2 1.518(2) . ?
C2 C3 1.535(2) . ?
C2 C5 1.564(2) . ?
C2 H2 1.0000 . ?
C3 C4 1.515(2) . ?
C3 C11 1.523(2) . ?
C3 H3 1.0000 . ?
C5 C6 1.545(2) . ?
C5 H5 1.0000 . ?
C6 C16 1.533(2) . ?
C6 C15 1.540(2) . ?
C6 C7 1.550(2) . ?
C7 C8 1.520(3) . ?
C7 H7A 0.9900 . ?
C7 H7B 0.9900 . ?
C8 C9 1.507(3) . ?
C8 H8A 0.9900 . ?
C8 H8B 0.9900 . ?
C9 C10 1.519(3) . ?
C9 H9A 0.9900 . ?
C9 H9B 0.9900 . ?
C10 H10A 0.9900 . ?
C10 H10B 0.9900 . ?
C11 C12 1.513(2) . ?
C11 H11 1.0000 . ?
C13 C14 1.481(3) . ?
C13 H13A 0.9900 . ?
C13 H13B 0.9900 . ?
C14 H14A 0.9800 . ?
C14 H14B 0.9800 . ?
C14 H14C 0.9800 . ?
C15 H15A 0.9800 . ?
C15 H15B 0.9800 . ?
C15 H15C 0.9800 . ?
C16 H16A 0.9800 . ?
C16 H16B 0.9800 . ?
C16 H16C 0.9800 . ?
C17 C22 1.367(3) . ?
C17 C18 1.374(2) . ?
C18 C19 1.382(3) . ?
C18 H18 0.9500 . ?
C19 C20 1.355(4) . ?
C19 H19 0.9500 . ?
C20 C21 1.371(4) . ?
C20 H20 0.9500 . ?
C21 C22 1.387(3) . ?
C21 H21 0.9500 . ?
C22 H22 0.9500 . ?
